data_2229211
loop_
_publ_author_name
'R\"uffer, Tobias'
'Joubert, Chris C.'
'Buitendach, Blenerhassit E.'
'Swarts, Jannie C.'
'Jakob, Alexander'
'Lang, Heinrich'

_publ_section_title
;
 (1-Ferrocenyl-4,4,4-trifluorobutane-1,3-dionato-\k^2^<i>O</i>,<i>O</i>)bis(triphenylphosphane)copper(I)
;
_journal_coeditor_code SI2308
_journal_issue 2
_journal_name_full 'Acta Crystallographica Section E'
_journal_page_first m231
_journal_page_last m232
_journal_paper_doi 10.1107/S1600536811001796
_journal_volume 67
_journal_year 2011
_chemical_formula_iupac '[Cu Fe (C5 H5) (C9 H5 F3 O2) (C18 H15 P)2]'
_chemical_formula_moiety 'C50 H40 Cu F3 Fe O2 P2'
_chemical_formula_sum 'C50 H40 Cu F3 Fe O2 P2'
_chemical_formula_weight 911.15
_chemical_name_systematic
;
(1-Ferrocenyl-4,4,4-trifluorobutane-1,3-dionato-
\k^2^<i>O</i>,<i>O</i>)bis(triphenylphosphane)copper(I)
;
_space_group_IT_number 4
_symmetry_cell_setting monoclinic
_symmetry_space_group_name_Hall 'P 2yb'
_symmetry_space_group_name_H-M 'P 1 21 1'
_atom_sites_solution_hydrogens geom
_atom_sites_solution_primary direct
_atom_sites_solution_secondary difmap
_audit_creation_method SHELXL-97
_cell_angle_alpha 90.00
_cell_angle_beta 115.2456(14)
_cell_angle_gamma 90.00
_cell_formula_units_Z 2
_cell_length_a 11.02755(13)
_cell_length_b 16.8178(2)
_cell_length_c 12.50787(14)
_cell_measurement_reflns_used 21328
_cell_measurement_temperature 120
_cell_measurement_theta_max 25.9988
_cell_measurement_theta_min 3.0116
_cell_volume 2098.14(5)
_computing_cell_refinement
;
CrysAlis RED (Oxford Diffraction, 2006)
;
_computing_data_collection
;
CrysAlis CCD (Oxford Diffraction, 2006)
;
_computing_data_reduction
;
CrysAlis RED (Oxford Diffraction, 2006)
;
_computing_molecular_graphics 'ORTEP-3 for Windows (Farrugia, 1997)'
_computing_publication_material 'WinGX (Farrugia, 1999)'
_computing_structure_refinement 'SHELXL97 (Sheldrick, 2008)'
_computing_structure_solution 'SHELXS97 (Sheldrick, 2008)'
_diffrn_ambient_temperature 120
_diffrn_measured_fraction_theta_full 0.997
_diffrn_measured_fraction_theta_max 0.997
_diffrn_measurement_device_type 'Oxford Diffraction Gemini S'
_diffrn_measurement_method \w
_diffrn_radiation_monochromator graphite
_diffrn_radiation_source 'fine-focus sealed tube'
_diffrn_radiation_type MoK\a
_diffrn_radiation_wavelength 0.71073
_diffrn_reflns_av_R_equivalents 0.0148
_diffrn_reflns_av_sigmaI/netI 0.0198
_diffrn_reflns_limit_h_max 13
_diffrn_reflns_limit_h_min -13
_diffrn_reflns_limit_k_max 20
_diffrn_reflns_limit_k_min -20
_diffrn_reflns_limit_l_max 15
_diffrn_reflns_limit_l_min -15
_diffrn_reflns_number 21096
_diffrn_reflns_theta_full 26.06
_diffrn_reflns_theta_max 26.06
_diffrn_reflns_theta_min 3.02
_diffrn_standards_decay_% 0
_diffrn_standards_interval_count 50
_diffrn_standards_interval_time 5
_diffrn_standards_number 2
_exptl_absorpt_coefficient_mu 0.983
_exptl_absorpt_correction_T_max 1.00000
_exptl_absorpt_correction_T_min 0.94306
_exptl_absorpt_correction_type multi-scan
_exptl_absorpt_process_details
;
(CrysAlis RED; Oxford Diffraction, 2006)
;
_exptl_crystal_colour red
_exptl_crystal_density_diffrn 1.442
_exptl_crystal_density_method 'not measured'
_exptl_crystal_description plate
_exptl_crystal_F_000 936
_exptl_crystal_size_max 0.56
_exptl_crystal_size_mid 0.48
_exptl_crystal_size_min 0.18
_refine_diff_density_max 0.373
_refine_diff_density_min -0.252
_refine_ls_abs_structure_details 'Flack (1983), 3945 Friedel pairs'
_refine_ls_abs_structure_Flack -0.010(6)
_refine_ls_extinction_method none
_refine_ls_goodness_of_fit_ref 1.028
_refine_ls_hydrogen_treatment constr
_refine_ls_matrix_type full
_refine_ls_number_parameters 532
_refine_ls_number_reflns 8248
_refine_ls_number_restraints 1
_refine_ls_restrained_S_all 1.028
_refine_ls_R_factor_all 0.0231
_refine_ls_R_factor_gt 0.0204
_refine_ls_shift/su_max 0.001
_refine_ls_shift/su_mean 0.000
_refine_ls_structure_factor_coef Fsqd
_refine_ls_weighting_details 'calc w=1/[\s^2^(Fo^2^)+(0.0348P)^2^+0.2178P] where P=(Fo^2^+2Fc^2^)/3'
_refine_ls_weighting_scheme calc
_refine_ls_wR_factor_gt 0.0501
_refine_ls_wR_factor_ref 0.0523
_reflns_number_gt 7761
_reflns_number_total 8248
_reflns_threshold_expression I>2\s(I)
_cod_data_source_file si2308.cif
_cod_data_source_block I
_cod_original_cell_volume 2098.15(5)
_cod_original_sg_symbol_H-M 'P 21'
_cod_database_code 2229211
_cod_database_fobs_code 2229211

loop_
_symmetry_equiv_pos_as_xyz
'x, y, z'
'-x, y+1/2, -z'

loop_
_atom_site_type_symbol
_atom_site_label
_atom_site_fract_x
_atom_site_fract_y
_atom_site_fract_z
_atom_site_U_iso_or_equiv
_atom_site_adp_type
_atom_site_calc_flag
_atom_site_refinement_flags
_atom_site_occupancy
_atom_site_disorder_assembly
_atom_site_disorder_group
Fe Fe1 0.50411(2) 0.687238(16) 0.77772(2) 0.01723(6) Uani d . 1 . .
C C1 0.55309(18) 0.61747(11) 0.67027(16) 0.0192(4) Uani d . 1 . .
C C2 0.41629(18) 0.64086(12) 0.61092(17) 0.0224(4) Uani d . 1 . .
H H2 0.3778 0.6690 0.5403 0.027 Uiso calc R 1 . .
C C3 0.3491(2) 0.61353(13) 0.67863(19) 0.0292(5) Uani d . 1 . .
H H3 0.2589 0.6213 0.6605 0.035 Uiso calc R 1 . .
C C4 0.4422(2) 0.57250(12) 0.7782(2) 0.0298(5) Uani d . 1 . .
H H4 0.4234 0.5481 0.8361 0.036 Uiso calc R 1 . .
C C5 0.5693(2) 0.57469(11) 0.77517(18) 0.0239(4) Uani d . 1 . .
H H5 0.6485 0.5526 0.8307 0.029 Uiso calc R 1 . .
C C6 0.6210(2) 0.78630(13) 0.8155(2) 0.0320(5) Uani d . 1 . .
H H6 0.6854 0.7976 0.7882 0.038 Uiso calc R 1 . .
C C7 0.4845(2) 0.80751(12) 0.75945(19) 0.0319(5) Uani d . 1 . .
H H7 0.4426 0.8350 0.6885 0.038 Uiso calc R 1 . .
C C8 0.4232(2) 0.77953(13) 0.8301(2) 0.0368(5) Uani d . 1 . .
H H8 0.3332 0.7855 0.8140 0.044 Uiso calc R 1 . .
C C9 0.5199(3) 0.74116(13) 0.9286(2) 0.0412(6) Uani d . 1 . .
H H9 0.5055 0.7172 0.9892 0.049 Uiso calc R 1 . .
C C10 0.6428(2) 0.74513(13) 0.92001(19) 0.0381(6) Uani d . 1 . .
H H10 0.7241 0.7243 0.9738 0.046 Uiso calc R 1 . .
C C11 0.65726(18) 0.63909(10) 0.63003(16) 0.0173(4) Uani d . 1 . .
C C12 0.79289(18) 0.64258(12) 0.71616(15) 0.0194(4) Uani d . 1 . .
H H12 0.8101 0.6281 0.7931 0.023 Uiso calc R 1 . .
O O1 0.61771(12) 0.65478(7) 0.52235(10) 0.0180(3) Uani d . 1 . .
C C13 0.90114(17) 0.66556(10) 0.69532(15) 0.0164(4) Uani d . 1 . .
O O2 0.90944(10) 0.68040(9) 0.59961(9) 0.0173(2) Uani d . 1 . .
C C14 1.03239(17) 0.68183(14) 0.80476(14) 0.0239(4) Uani d . 1 . .
F F1 1.05023(15) 0.76028(9) 0.82422(14) 0.0599(5) Uani d . 1 . .
F F2 1.03981(12) 0.64954(12) 0.90381(11) 0.0592(5) Uani d . 1 . .
F F3 1.13983(10) 0.65709(8) 0.79243(10) 0.0322(3) Uani d . 1 . .
Cu Cu1 0.739975(18) 0.684267(12) 0.439354(15) 0.01426(5) Uani d . 1 . .
P P1 0.68543(4) 0.81153(3) 0.38321(4) 0.01503(9) Uani d . 1 . .
C C15 0.69285(18) 0.87771(11) 0.50199(15) 0.0167(4) Uani d . 1 . .
C C16 0.79584(19) 0.86499(11) 0.61432(16) 0.0217(4) Uani d . 1 . .
H H16 0.8577 0.8246 0.6258 0.026 Uiso calc R 1 . .
C C17 0.8066(2) 0.91201(11) 0.70884(17) 0.0258(4) Uani d . 1 . .
H H17 0.8761 0.9036 0.7832 0.031 Uiso calc R 1 . .
C C18 0.7137(2) 0.97155(12) 0.69227(17) 0.0239(4) Uani d . 1 . .
H H18 0.7194 1.0023 0.7561 0.029 Uiso calc R 1 . .
C C19 0.6127(2) 0.98539(12) 0.58141(18) 0.0262(4) Uani d . 1 . .
H H19 0.5513 1.0260 0.5705 0.031 Uiso calc R 1 . .
C C20 0.60201(19) 0.93914(11) 0.48613(17) 0.0227(4) Uani d . 1 . .
H H20 0.5341 0.9491 0.4115 0.027 Uiso calc R 1 . .
C C21 0.51264(17) 0.82467(10) 0.27141(15) 0.0175(4) Uani d . 1 . .
C C22 0.41049(18) 0.79132(11) 0.29527(16) 0.0217(4) Uani d . 1 . .
H H22 0.4317 0.7645 0.3661 0.026 Uiso calc R 1 . .
C C23 0.27808(19) 0.79811(12) 0.21380(18) 0.0271(4) Uani d . 1 . .
H H23 0.2103 0.7767 0.2305 0.033 Uiso calc R 1 . .
C C24 0.2460(2) 0.83704(13) 0.10670(18) 0.0319(5) Uani d . 1 . .
H H24 0.1570 0.8413 0.0518 0.038 Uiso calc R 1 . .
C C25 0.3461(2) 0.86903(14) 0.08236(18) 0.0315(5) Uani d . 1 . .
H H25 0.3248 0.8945 0.0106 0.038 Uiso calc R 1 . .
C C26 0.4793(2) 0.86349(12) 0.16467(16) 0.0233(4) Uani d . 1 . .
H H26 0.5464 0.8860 0.1480 0.028 Uiso calc R 1 . .
C C27 0.78703(17) 0.86077(11) 0.31957(15) 0.0171(4) Uani d . 1 . .
C C28 0.83982(19) 0.93685(11) 0.35301(18) 0.0205(4) Uani d . 1 . .
H H28 0.8207 0.9655 0.4076 0.025 Uiso calc R 1 . .
C C29 0.92108(19) 0.97008(12) 0.30491(18) 0.0270(4) Uani d . 1 . .
H H29 0.9576 1.0204 0.3286 0.032 Uiso calc R 1 . .
C C30 0.9476(2) 0.92845(14) 0.22210(19) 0.0299(5) Uani d . 1 . .
H H30 1.0011 0.9510 0.1895 0.036 Uiso calc R 1 . .
C C31 0.8945(2) 0.85300(14) 0.18751(18) 0.0291(5) Uani d . 1 . .
H H31 0.9116 0.8253 0.1311 0.035 Uiso calc R 1 . .
C C32 0.81588(19) 0.81881(12) 0.23713(16) 0.0235(4) Uani d . 1 . .
H H32 0.7823 0.7677 0.2153 0.028 Uiso calc R 1 . .
P P2 0.74219(4) 0.58095(3) 0.32711(4) 0.01338(9) Uani d . 1 . .
C C33 0.58003(17) 0.56047(10) 0.20405(14) 0.0152(3) Uani d . 1 . .
C C34 0.48442(18) 0.62093(11) 0.16773(16) 0.0189(4) Uani d . 1 . .
H H34 0.5054 0.6701 0.2052 0.023 Uiso calc R 1 . .
C C35 0.35846(19) 0.60869(12) 0.07654(17) 0.0226(4) Uani d . 1 . .
H H35 0.2962 0.6498 0.0521 0.027 Uiso calc R 1 . .
C C36 0.32545(18) 0.53494(12) 0.02181(16) 0.0211(4) Uani d . 1 . .
H H36 0.2409 0.5264 -0.0391 0.025 Uiso calc R 1 . .
C C37 0.41859(19) 0.47433(11) 0.05821(16) 0.0214(4) Uani d . 1 . .
H H37 0.3963 0.4248 0.0219 0.026 Uiso calc R 1 . .
C C38 0.54539(19) 0.48666(11) 0.14861(16) 0.0185(4) Uani d . 1 . .
H H38 0.6075 0.4454 0.1723 0.022 Uiso calc R 1 . .
C C39 0.85824(18) 0.59304(10) 0.25901(16) 0.0157(3) Uani d . 1 . .
C C40 0.82338(19) 0.58266(12) 0.14010(16) 0.0235(4) Uani d . 1 . .
H H40 0.7365 0.5674 0.0898 0.028 Uiso calc R 1 . .
C C41 0.9178(2) 0.59497(14) 0.09486(18) 0.0300(5) Uani d . 1 . .
H H41 0.8939 0.5876 0.0147 0.036 Uiso calc R 1 . .
C C42 1.0463(2) 0.61803(13) 0.16866(18) 0.0275(4) Uani d . 1 . .
H H42 1.1091 0.6263 0.1384 0.033 Uiso calc R 1 . .
C C43 1.08173(19) 0.62878(12) 0.28778(18) 0.0256(4) Uani d . 1 . .
H H43 1.1688 0.6439 0.3378 0.031 Uiso calc R 1 . .
C C44 0.98851(18) 0.61721(12) 0.33301(17) 0.0228(4) Uani d . 1 . .
H H44 1.0126 0.6256 0.4130 0.027 Uiso calc R 1 . .
C C45 0.78856(17) 0.48377(10) 0.39829(15) 0.0164(4) Uani d . 1 . .
C C46 0.86044(19) 0.42620(12) 0.36963(18) 0.0214(4) Uani d . 1 . .
H H46 0.8928 0.4373 0.3137 0.026 Uiso calc R 1 . .
C C47 0.88416(19) 0.35203(12) 0.42434(18) 0.0257(4) Uani d . 1 . .
H H47 0.9331 0.3140 0.4054 0.031 Uiso calc R 1 . .
C C48 0.8353(2) 0.33470(12) 0.50661(17) 0.0275(4) Uani d . 1 . .
H H48 0.8503 0.2849 0.5421 0.033 Uiso calc R 1 . .
C C49 0.7642(2) 0.39143(13) 0.53613(17) 0.0267(4) Uani d . 1 . .
H H49 0.7315 0.3797 0.5917 0.032 Uiso calc R 1 . .
C C50 0.74123(19) 0.46598(12) 0.48307(17) 0.0220(4) Uani d . 1 . .
H H50 0.6943 0.5042 0.5040 0.026 Uiso calc R 1 . .

loop_
_atom_site_aniso_label
_atom_site_aniso_U_11
_atom_site_aniso_U_22
_atom_site_aniso_U_33
_atom_site_aniso_U_12
_atom_site_aniso_U_13
_atom_site_aniso_U_23
Fe1 0.02191(12) 0.01476(11) 0.01945(12) -0.00333(12) 0.01308(10) -0.00184(12)
C1 0.0255(10) 0.0168(9) 0.0188(9) -0.0054(8) 0.0129(8) -0.0051(7)
C2 0.0197(9) 0.0266(10) 0.0221(9) -0.0084(8) 0.0100(8) -0.0086(8)
C3 0.0273(10) 0.0311(11) 0.0379(11) -0.0130(9) 0.0223(9) -0.0137(9)
C4 0.0483(13) 0.0197(10) 0.0386(12) -0.0148(9) 0.0350(11) -0.0089(9)
C5 0.0379(12) 0.0140(9) 0.0288(11) -0.0015(8) 0.0230(9) -0.0014(8)
C6 0.0369(12) 0.0237(11) 0.0456(13) -0.0142(9) 0.0274(11) -0.0147(10)
C7 0.0493(14) 0.0142(9) 0.0289(10) 0.0011(9) 0.0134(10) -0.0002(9)
C8 0.0300(11) 0.0281(11) 0.0588(15) -0.0044(10) 0.0251(11) -0.0213(11)
C9 0.086(2) 0.0218(10) 0.0316(12) -0.0108(12) 0.0404(13) -0.0089(9)
C10 0.0408(13) 0.0249(11) 0.0297(12) 0.0070(10) -0.0031(10) -0.0088(9)
C11 0.0220(9) 0.0128(8) 0.0200(9) 0.0015(7) 0.0118(7) -0.0024(7)
C12 0.0203(9) 0.0255(10) 0.0147(8) 0.0031(8) 0.0096(7) 0.0022(7)
O1 0.0179(6) 0.0223(6) 0.0155(6) -0.0020(5) 0.0087(5) -0.0001(5)
C13 0.0177(8) 0.0159(9) 0.0137(8) 0.0049(6) 0.0049(7) 0.0002(6)
O2 0.0148(5) 0.0233(6) 0.0141(5) -0.0004(6) 0.0063(4) -0.0002(6)
C14 0.0196(8) 0.0339(10) 0.0171(8) 0.0068(10) 0.0070(7) -0.0007(10)
F1 0.0446(8) 0.0393(8) 0.0544(9) 0.0092(6) -0.0186(7) -0.0251(7)
F2 0.0206(6) 0.1344(16) 0.0184(6) -0.0019(7) 0.0043(5) 0.0227(8)
F3 0.0146(5) 0.0511(8) 0.0286(6) 0.0020(5) 0.0072(5) -0.0039(5)
Cu1 0.01684(9) 0.01395(9) 0.01240(9) 0.00004(10) 0.00663(7) 0.00008(9)
P1 0.0172(2) 0.0135(2) 0.0147(2) 0.00031(17) 0.00705(17) 0.00035(17)
C15 0.0208(9) 0.0144(8) 0.0174(8) -0.0036(7) 0.0105(7) -0.0013(7)
C16 0.0250(10) 0.0164(9) 0.0222(9) 0.0014(8) 0.0089(8) -0.0002(7)
C17 0.0306(11) 0.0240(10) 0.0184(9) -0.0033(8) 0.0061(8) -0.0021(8)
C18 0.0326(11) 0.0210(10) 0.0246(10) -0.0077(8) 0.0183(9) -0.0074(8)
C19 0.0249(10) 0.0233(10) 0.0339(11) -0.0002(8) 0.0159(9) -0.0051(9)
C20 0.0232(10) 0.0199(9) 0.0228(9) 0.0014(8) 0.0076(8) -0.0023(8)
C21 0.0198(9) 0.0137(9) 0.0186(9) -0.0002(7) 0.0078(7) -0.0055(7)
C22 0.0242(9) 0.0198(9) 0.0225(9) -0.0010(8) 0.0114(8) -0.0044(8)
C23 0.0210(9) 0.0272(11) 0.0352(11) -0.0054(8) 0.0139(8) -0.0116(9)
C24 0.0208(10) 0.0375(12) 0.0290(11) 0.0029(9) 0.0027(8) -0.0125(9)
C25 0.0305(11) 0.0378(12) 0.0206(10) 0.0051(9) 0.0055(9) 0.0014(9)
C26 0.0246(10) 0.0237(10) 0.0215(9) -0.0001(8) 0.0096(8) -0.0009(8)
C27 0.0155(9) 0.0185(9) 0.0164(8) 0.0011(7) 0.0058(7) 0.0043(7)
C28 0.0195(9) 0.0165(9) 0.0231(10) 0.0041(8) 0.0068(8) 0.0039(8)
C29 0.0204(10) 0.0233(10) 0.0335(11) -0.0016(8) 0.0079(9) 0.0099(9)
C30 0.0214(10) 0.0374(12) 0.0315(11) 0.0021(9) 0.0119(9) 0.0152(9)
C31 0.0265(10) 0.0403(12) 0.0243(10) 0.0003(9) 0.0145(8) 0.0010(9)
C32 0.0239(10) 0.0228(10) 0.0224(9) -0.0025(8) 0.0087(8) -0.0002(8)
P2 0.0143(2) 0.0134(2) 0.0123(2) 0.00083(17) 0.00556(17) 0.00071(16)
C33 0.0160(8) 0.0185(9) 0.0125(8) -0.0003(7) 0.0075(7) 0.0025(7)
C34 0.0202(9) 0.0158(9) 0.0197(9) 0.0010(7) 0.0074(7) -0.0017(7)
C35 0.0202(9) 0.0232(10) 0.0221(9) 0.0045(8) 0.0068(8) 0.0030(8)
C36 0.0181(9) 0.0267(10) 0.0153(8) -0.0060(8) 0.0041(7) -0.0007(8)
C37 0.0274(10) 0.0184(9) 0.0187(9) -0.0068(8) 0.0101(8) -0.0049(7)
C38 0.0215(9) 0.0152(9) 0.0179(9) 0.0022(7) 0.0074(7) 0.0016(7)
C39 0.0184(9) 0.0111(8) 0.0189(9) 0.0029(7) 0.0092(7) 0.0025(7)
C40 0.0162(9) 0.0333(11) 0.0201(9) -0.0010(8) 0.0067(7) 0.0009(8)
C41 0.0295(11) 0.0450(13) 0.0189(9) 0.0028(9) 0.0135(8) 0.0057(9)
C42 0.0226(10) 0.0335(11) 0.0332(11) 0.0029(9) 0.0186(9) 0.0072(9)
C43 0.0178(9) 0.0292(10) 0.0299(10) -0.0035(8) 0.0102(8) -0.0017(9)
C44 0.0209(9) 0.0260(10) 0.0212(9) -0.0019(8) 0.0085(8) -0.0029(8)
C45 0.0138(8) 0.0158(8) 0.0164(8) -0.0008(7) 0.0034(7) 0.0015(7)
C46 0.0192(9) 0.0192(9) 0.0246(10) 0.0013(8) 0.0082(8) 0.0012(8)
C47 0.0209(10) 0.0188(9) 0.0318(10) 0.0053(7) 0.0058(8) 0.0021(8)
C48 0.0241(10) 0.0173(9) 0.0288(10) -0.0028(8) -0.0005(8) 0.0085(8)
C49 0.0284(11) 0.0263(10) 0.0253(10) -0.0034(9) 0.0114(9) 0.0092(8)
C50 0.0229(10) 0.0217(10) 0.0210(9) -0.0002(8) 0.0091(8) 0.0033(8)

loop_
_atom_type_symbol
_atom_type_description
_atom_type_scat_dispersion_real
_atom_type_scat_dispersion_imag
_atom_type_scat_source
C C 0.0033 0.0016 'International Tables Vol C Tables 4.2.6.8 and 6.1.1.4'
H H 0.0000 0.0000 'International Tables Vol C Tables 4.2.6.8 and 6.1.1.4'
O O 0.0106 0.0060 'International Tables Vol C Tables 4.2.6.8 and 6.1.1.4'
F F 0.0171 0.0103 'International Tables Vol C Tables 4.2.6.8 and 6.1.1.4'
P P 0.1023 0.0942 'International Tables Vol C Tables 4.2.6.8 and 6.1.1.4'
Fe Fe 0.3463 0.8444 'International Tables Vol C Tables 4.2.6.8 and 6.1.1.4'
Cu Cu 0.3201 1.2651 'International Tables Vol C Tables 4.2.6.8 and 6.1.1.4'

loop_
_geom_angle_atom_site_label_1
_geom_angle_atom_site_label_2
_geom_angle_atom_site_label_3
_geom_angle_site_symmetry_1
_geom_angle_site_symmetry_3
_geom_angle
_geom_angle_publ_flag
C1 Fe1 C5 . . 41.59(8) ?
C1 Fe1 C10 . . 123.01(9) ?
C5 Fe1 C10 . . 108.72(9) ?
C1 Fe1 C8 . . 159.22(9) ?
C5 Fe1 C8 . . 157.54(9) ?
C10 Fe1 C8 . . 67.80(9) ?
C1 Fe1 C9 . . 159.03(10) ?
C5 Fe1 C9 . . 122.67(9) ?
C10 Fe1 C9 . . 40.48(10) ?
C8 Fe1 C9 . . 40.18(10) ?
C1 Fe1 C6 . . 107.89(8) ?
C5 Fe1 C6 . . 125.00(9) ?
C10 Fe1 C6 . . 40.44(9) ?
C8 Fe1 C6 . . 67.76(9) ?
C9 Fe1 C6 . . 67.93(9) ?
C1 Fe1 C7 . . 123.17(8) ?
C5 Fe1 C7 . . 161.03(9) ?
C10 Fe1 C7 . . 68.09(9) ?
C8 Fe1 C7 . . 40.33(9) ?
C9 Fe1 C7 . . 67.92(9) ?
C6 Fe1 C7 . . 40.49(9) ?
C1 Fe1 C2 . . 40.97(8) ?
C5 Fe1 C2 . . 69.20(8) ?
C10 Fe1 C2 . . 158.22(9) ?
C8 Fe1 C2 . . 122.57(9) ?
C9 Fe1 C2 . . 158.99(10) ?
C6 Fe1 C2 . . 121.82(8) ?
C7 Fe1 C2 . . 106.45(8) ?
C1 Fe1 C3 . . 68.73(8) ?
C5 Fe1 C3 . . 68.65(9) ?
C10 Fe1 C3 . . 160.49(10) ?
C8 Fe1 C3 . . 106.82(9) ?
C9 Fe1 C3 . . 123.42(9) ?
C6 Fe1 C3 . . 156.84(10) ?
C7 Fe1 C3 . . 120.80(9) ?
C2 Fe1 C3 . . 40.60(8) ?
C1 Fe1 C4 . . 68.84(8) ?
C5 Fe1 C4 . . 40.73(8) ?
C10 Fe1 C4 . . 125.19(9) ?
C8 Fe1 C4 . . 121.73(9) ?
C9 Fe1 C4 . . 108.32(9) ?
C6 Fe1 C4 . . 161.77(10) ?
C7 Fe1 C4 . . 156.43(10) ?
C2 Fe1 C4 . . 68.26(8) ?
C3 Fe1 C4 . . 40.31(9) ?
C2 C1 C5 . . 107.81(17) ?
C2 C1 C11 . . 123.88(17) ?
C5 C1 C11 . . 128.23(17) ?
C2 C1 Fe1 . . 70.27(10) ?
C5 C1 Fe1 . . 69.45(10) ?
C11 C1 Fe1 . . 123.25(13) ?
C3 C2 C1 . . 107.85(18) ?
C3 C2 Fe1 . . 69.82(11) ?
C1 C2 Fe1 . . 68.76(10) ?
C3 C2 H2 . . 126.1 ?
C1 C2 H2 . . 126.1 ?
Fe1 C2 H2 . . 126.9 ?
C4 C3 C2 . . 108.42(18) ?
C4 C3 Fe1 . . 69.89(12) ?
C2 C3 Fe1 . . 69.58(11) ?
C4 C3 H3 . . 125.8 ?
C2 C3 H3 . . 125.8 ?
Fe1 C3 H3 . . 126.3 ?
C3 C4 C5 . . 108.64(18) ?
C3 C4 Fe1 . . 69.80(12) ?
C5 C4 Fe1 . . 68.97(11) ?
C3 C4 H4 . . 125.7 ?
C5 C4 H4 . . 125.7 ?
Fe1 C4 H4 . . 127.1 ?
C4 C5 C1 . . 107.27(19) ?
C4 C5 Fe1 . . 70.31(12) ?
C1 C5 Fe1 . . 68.96(11) ?
C4 C5 H5 . . 126.4 ?
C1 C5 H5 . . 126.4 ?
Fe1 C5 H5 . . 125.9 ?
C10 C6 C7 . . 108.1(2) ?
C10 C6 Fe1 . . 69.72(12) ?
C7 C6 Fe1 . . 69.83(12) ?
C10 C6 H6 . . 125.9 ?
C7 C6 H6 . . 125.9 ?
Fe1 C6 H6 . . 126.1 ?
C8 C7 C6 . . 107.5(2) ?
C8 C7 Fe1 . . 69.70(12) ?
C6 C7 Fe1 . . 69.68(12) ?
C8 C7 H7 . . 126.2 ?
C6 C7 H7 . . 126.2 ?
Fe1 C7 H7 . . 126.0 ?
C9 C8 C7 . . 108.6(2) ?
C9 C8 Fe1 . . 69.92(12) ?
C7 C8 Fe1 . . 69.98(12) ?
C9 C8 H8 . . 125.7 ?
C7 C8 H8 . . 125.7 ?
Fe1 C8 H8 . . 126.0 ?
C8 C9 C10 . . 107.97(19) ?
C8 C9 Fe1 . . 69.89(12) ?
C10 C9 Fe1 . . 69.74(12) ?
C8 C9 H9 . . 126.0 ?
C10 C9 H9 . . 126.0 ?
Fe1 C9 H9 . . 125.9 ?
C6 C10 C9 . . 107.8(2) ?
C6 C10 Fe1 . . 69.84(12) ?
C9 C10 Fe1 . . 69.78(13) ?
C6 C10 H10 . . 126.1 ?
C9 C10 H10 . . 126.1 ?
Fe1 C10 H10 . . 125.9 ?
O1 C11 C12 . . 125.16(16) ?
O1 C11 C1 . . 116.83(16) ?
C12 C11 C1 . . 117.99(16) ?
C13 C12 C11 . . 125.61(16) ?
C13 C12 H12 . . 117.2 ?
C11 C12 H12 . . 117.2 ?
C11 O1 Cu1 . . 125.67(11) ?
O2 C13 C12 . . 130.66(16) ?
O2 C13 C14 . . 112.84(15) ?
C12 C13 C14 . . 116.35(15) ?
C13 O2 Cu1 . . 121.41(10) ?
F2 C14 F3 . . 106.19(16) ?
F2 C14 F1 . . 106.75(17) ?
F3 C14 F1 . . 105.12(17) ?
F2 C14 C13 . . 114.86(16) ?
F3 C14 C13 . . 112.97(14) ?
F1 C14 C13 . . 110.30(16) ?
O2 Cu1 O1 . . 91.08(4) ?
O2 Cu1 P2 . . 109.54(4) ?
O1 Cu1 P2 . . 108.07(4) ?
O2 Cu1 P1 . . 109.94(4) ?
O1 Cu1 P1 . . 103.77(4) ?
P2 Cu1 P1 . . 127.900(17) ?
C27 P1 C15 . . 104.76(8) ?
C27 P1 C21 . . 104.13(8) ?
C15 P1 C21 . . 102.59(8) ?
C27 P1 Cu1 . . 115.77(6) ?
C15 P1 Cu1 . . 114.28(6) ?
C21 P1 Cu1 . . 113.87(6) ?
C20 C15 C16 . . 118.94(16) ?
C20 C15 P1 . . 123.71(14) ?
C16 C15 P1 . . 117.35(14) ?
C17 C16 C15 . . 120.58(18) ?
C17 C16 H16 . . 119.7 ?
C15 C16 H16 . . 119.7 ?
C18 C17 C16 . . 119.79(18) ?
C18 C17 H17 . . 120.1 ?
C16 C17 H17 . . 120.1 ?
C19 C18 C17 . . 120.14(17) ?
C19 C18 H18 . . 119.9 ?
C17 C18 H18 . . 119.9 ?
C18 C19 C20 . . 120.40(18) ?
C18 C19 H19 . . 119.8 ?
C20 C19 H19 . . 119.8 ?
C19 C20 C15 . . 120.12(18) ?
C19 C20 H20 . . 119.9 ?
C15 C20 H20 . . 119.9 ?
C26 C21 C22 . . 119.10(17) ?
C26 C21 P1 . . 123.61(14) ?
C22 C21 P1 . . 117.26(13) ?
C23 C22 C21 . . 120.16(18) ?
C23 C22 H22 . . 119.9 ?
C21 C22 H22 . . 119.9 ?
C22 C23 C24 . . 120.12(19) ?
C22 C23 H23 . . 119.9 ?
C24 C23 H23 . . 119.9 ?
C25 C24 C23 . . 119.90(19) ?
C25 C24 H24 . . 120.0 ?
C23 C24 H24 . . 120.0 ?
C24 C25 C26 . . 120.26(19) ?
C24 C25 H25 . . 119.9 ?
C26 C25 H25 . . 119.9 ?
C21 C26 C25 . . 120.45(18) ?
C21 C26 H26 . . 119.8 ?
C25 C26 H26 . . 119.8 ?
C32 C27 C28 . . 119.27(17) ?
C32 C27 P1 . . 117.97(14) ?
C28 C27 P1 . . 122.73(14) ?
C29 C28 C27 . . 120.15(19) ?
C29 C28 H28 . . 119.9 ?
C27 C28 H28 . . 119.9 ?
C30 C29 C28 . . 120.12(19) ?
C30 C29 H29 . . 119.9 ?
C28 C29 H29 . . 119.9 ?
C29 C30 C31 . . 120.12(19) ?
C29 C30 H30 . . 119.9 ?
C31 C30 H30 . . 119.9 ?
C30 C31 C32 . . 120.02(19) ?
C30 C31 H31 . . 120.0 ?
C32 C31 H31 . . 120.0 ?
C31 C32 C27 . . 120.29(18) ?
C31 C32 H32 . . 119.9 ?
C27 C32 H32 . . 119.9 ?
C39 P2 C45 . . 102.75(8) ?
C39 P2 C33 . . 104.88(8) ?
C45 P2 C33 . . 102.24(8) ?
C39 P2 Cu1 . . 113.77(6) ?
C45 P2 Cu1 . . 117.65(6) ?
C33 P2 Cu1 . . 113.94(6) ?
C38 C33 C34 . . 118.62(16) ?
C38 C33 P2 . . 123.31(13) ?
C34 C33 P2 . . 118.01(13) ?
C35 C34 C33 . . 120.86(17) ?
C35 C34 H34 . . 119.6 ?
C33 C34 H34 . . 119.6 ?
C34 C35 C36 . . 119.91(17) ?
C34 C35 H35 . . 120.0 ?
C36 C35 H35 . . 120.0 ?
C37 C36 C35 . . 119.72(17) ?
C37 C36 H36 . . 120.1 ?
C35 C36 H36 . . 120.1 ?
C36 C37 C38 . . 120.52(17) ?
C36 C37 H37 . . 119.7 ?
C38 C37 H37 . . 119.7 ?
C37 C38 C33 . . 120.35(17) ?
C37 C38 H38 . . 119.8 ?
C33 C38 H38 . . 119.8 ?
C40 C39 C44 . . 119.09(17) ?
C40 C39 P2 . . 124.09(14) ?
C44 C39 P2 . . 116.78(13) ?
C39 C40 C41 . . 120.34(18) ?
C39 C40 H40 . . 119.8 ?
C41 C40 H40 . . 119.8 ?
C42 C41 C40 . . 120.16(19) ?
C42 C41 H41 . . 119.9 ?
C40 C41 H41 . . 119.9 ?
C41 C42 C43 . . 119.79(18) ?
C41 C42 H42 . . 120.1 ?
C43 C42 H42 . . 120.1 ?
C42 C43 C44 . . 120.36(18) ?
C42 C43 H43 . . 119.8 ?
C44 C43 H43 . . 119.8 ?
C43 C44 C39 . . 120.26(17) ?
C43 C44 H44 . . 119.9 ?
C39 C44 H44 . . 119.9 ?
C46 C45 C50 . . 118.94(17) ?
C46 C45 P2 . . 124.66(14) ?
C50 C45 P2 . . 116.31(14) ?
C45 C46 C47 . . 120.32(19) ?
C45 C46 H46 . . 119.8 ?
C47 C46 H46 . . 119.8 ?
C48 C47 C46 . . 120.26(19) ?
C48 C47 H47 . . 119.9 ?
C46 C47 H47 . . 119.9 ?
C47 C48 C49 . . 119.98(18) ?
C47 C48 H48 . . 120.0 ?
C49 C48 H48 . . 120.0 ?
C48 C49 C50 . . 120.23(18) ?
C48 C49 H49 . . 119.9 ?
C50 C49 H49 . . 119.9 ?
C49 C50 C45 . . 120.25(19) ?
C49 C50 H50 . . 119.9 ?
C45 C50 H50 . . 119.9 ?

loop_
_geom_bond_atom_site_label_1
_geom_bond_atom_site_label_2
_geom_bond_site_symmetry_2
_geom_bond_distance
_geom_bond_publ_flag
Fe1 C1 . 2.0233(18) ?
Fe1 C5 . 2.0300(19) ?
Fe1 C10 . 2.033(2) ?
Fe1 C8 . 2.033(2) ?
Fe1 C9 . 2.034(2) ?
Fe1 C6 . 2.035(2) ?
Fe1 C7 . 2.037(2) ?
Fe1 C2 . 2.0434(18) ?
Fe1 C3 . 2.047(2) ?
Fe1 C4 . 2.048(2) ?
C1 C2 . 1.423(3) ?
C1 C5 . 1.439(3) ?
C1 C11 . 1.483(3) ?
C2 C3 . 1.419(3) ?
C2 H2 . 0.9300 ?
C3 C4 . 1.411(3) ?
C3 H3 . 0.9300 ?
C4 C5 . 1.419(3) ?
C4 H4 . 0.9300 ?
C5 H5 . 0.9300 ?
C6 C10 . 1.406(3) ?
C6 C7 . 1.409(3) ?
C6 H6 . 0.9300 ?
C7 C8 . 1.403(3) ?
C7 H7 . 0.9300 ?
C8 C9 . 1.397(4) ?
C8 H8 . 0.9300 ?
C9 C10 . 1.407(3) ?
C9 H9 . 0.9300 ?
C10 H10 . 0.9300 ?
C11 O1 . 1.254(2) ?
C11 C12 . 1.424(3) ?
C12 C13 . 1.381(3) ?
C12 H12 . 0.9300 ?
O1 Cu1 . 2.0821(12) y
C13 O2 . 1.264(2) ?
C13 C14 . 1.534(2) ?
O2 Cu1 . 2.0783(11) y
C14 F2 . 1.323(2) ?
C14 F3 . 1.325(2) ?
C14 F1 . 1.341(3) ?
Cu1 P2 . 2.2405(5) y
Cu1 P1 . 2.2529(5) y
P1 C27 . 1.8264(18) ?
P1 C15 . 1.8300(17) ?
P1 C21 . 1.8336(18) ?
C15 C20 . 1.393(3) ?
C15 C16 . 1.396(3) ?
C16 C17 . 1.385(3) ?
C16 H16 . 0.9300 ?
C17 C18 . 1.384(3) ?
C17 H17 . 0.9300 ?
C18 C19 . 1.378(3) ?
C18 H18 . 0.9300 ?
C19 C20 . 1.385(3) ?
C19 H19 . 0.9300 ?
C20 H20 . 0.9300 ?
C21 C26 . 1.387(3) ?
C21 C22 . 1.400(3) ?
C22 C23 . 1.384(3) ?
C22 H22 . 0.9300 ?
C23 C24 . 1.394(3) ?
C23 H23 . 0.9300 ?
C24 C25 . 1.374(3) ?
C24 H24 . 0.9300 ?
C25 C26 . 1.391(3) ?
C25 H25 . 0.9300 ?
C26 H26 . 0.9300 ?
C27 C32 . 1.394(3) ?
C27 C28 . 1.394(3) ?
C28 C29 . 1.392(3) ?
C28 H28 . 0.9300 ?
C29 C30 . 1.381(3) ?
C29 H29 . 0.9300 ?
C30 C31 . 1.387(3) ?
C30 H30 . 0.9300 ?
C31 C32 . 1.388(3) ?
C31 H31 . 0.9300 ?
C32 H32 . 0.9300 ?
P2 C39 . 1.8261(18) ?
P2 C45 . 1.8266(18) ?
P2 C33 . 1.8270(17) ?
C33 C38 . 1.394(3) ?
C33 C34 . 1.394(2) ?
C34 C35 . 1.386(3) ?
C34 H34 . 0.9300 ?
C35 C36 . 1.388(3) ?
C35 H35 . 0.9300 ?
C36 C37 . 1.379(3) ?
C36 H36 . 0.9300 ?
C37 C38 . 1.389(3) ?
C37 H37 . 0.9300 ?
C38 H38 . 0.9300 ?
C39 C40 . 1.379(3) ?
C39 C44 . 1.397(3) ?
C40 C41 . 1.397(3) ?
C40 H40 . 0.9300 ?
C41 C42 . 1.376(3) ?
C41 H41 . 0.9300 ?
C42 C43 . 1.382(3) ?
C42 H42 . 0.9300 ?
C43 C44 . 1.382(3) ?
C43 H43 . 0.9300 ?
C44 H44 . 0.9300 ?
C45 C46 . 1.392(3) ?
C45 C50 . 1.400(3) ?
C46 C47 . 1.393(3) ?
C46 H46 . 0.9300 ?
C47 C48 . 1.381(3) ?
C47 H47 . 0.9300 ?
C48 C49 . 1.382(3) ?
C48 H48 . 0.9300 ?
C49 C50 . 1.390(3) ?
C49 H49 . 0.9300 ?
C50 H50 . 0.9300 ?

loop_
_geom_torsion_atom_site_label_1
_geom_torsion_atom_site_label_2
_geom_torsion_atom_site_label_3
_geom_torsion_atom_site_label_4
_geom_torsion_site_symmetry_1
_geom_torsion_site_symmetry_2
_geom_torsion_site_symmetry_3
_geom_torsion_site_symmetry_4
_geom_torsion
_geom_torsion_publ_flag
C5 Fe1 C1 C2 . . . . 118.78(16) ?
C10 Fe1 C1 C2 . . . . -160.17(12) ?
C8 Fe1 C1 C2 . . . . -43.9(3) ?
C9 Fe1 C1 C2 . . . . 166.9(2) ?
C6 Fe1 C1 C2 . . . . -118.24(12) ?
C7 Fe1 C1 C2 . . . . -76.30(14) ?
C3 Fe1 C1 C2 . . . . 37.41(12) ?
C4 Fe1 C1 C2 . . . . 80.79(13) ?
C10 Fe1 C1 C5 . . . . 81.05(14) ?
C8 Fe1 C1 C5 . . . . -162.7(2) ?
C9 Fe1 C1 C5 . . . . 48.1(3) ?
C6 Fe1 C1 C5 . . . . 122.98(13) ?
C7 Fe1 C1 C5 . . . . 164.92(13) ?
C2 Fe1 C1 C5 . . . . -118.78(16) ?
C3 Fe1 C1 C5 . . . . -81.37(13) ?
C4 Fe1 C1 C5 . . . . -37.98(13) ?
C5 Fe1 C1 C11 . . . . -123.0(2) ?
C10 Fe1 C1 C11 . . . . -41.94(19) ?
C8 Fe1 C1 C11 . . . . 74.3(3) ?
C9 Fe1 C1 C11 . . . . -74.9(3) ?
C6 Fe1 C1 C11 . . . . -0.01(18) ?
C7 Fe1 C1 C11 . . . . 41.93(19) ?
C2 Fe1 C1 C11 . . . . 118.2(2) ?
C3 Fe1 C1 C11 . . . . 155.64(18) ?
C4 Fe1 C1 C11 . . . . -160.98(18) ?
C5 C1 C2 C3 . . . . 0.5(2) ?
C11 C1 C2 C3 . . . . -176.50(17) ?
Fe1 C1 C2 C3 . . . . -59.07(13) ?
C5 C1 C2 Fe1 . . . . 59.55(13) ?
C11 C1 C2 Fe1 . . . . -117.43(17) ?
C1 Fe1 C2 C3 . . . . 119.55(17) ?
C5 Fe1 C2 C3 . . . . 81.07(13) ?
C10 Fe1 C2 C3 . . . . 169.6(2) ?
C8 Fe1 C2 C3 . . . . -77.43(15) ?
C9 Fe1 C2 C3 . . . . -47.4(3) ?
C6 Fe1 C2 C3 . . . . -159.83(13) ?
C7 Fe1 C2 C3 . . . . -118.43(14) ?
C4 Fe1 C2 C3 . . . . 37.23(13) ?
C5 Fe1 C2 C1 . . . . -38.49(11) ?
C10 Fe1 C2 C1 . . . . 50.1(3) ?
C8 Fe1 C2 C1 . . . . 163.02(12) ?
C9 Fe1 C2 C1 . . . . -166.9(2) ?
C6 Fe1 C2 C1 . . . . 80.61(14) ?
C7 Fe1 C2 C1 . . . . 122.01(12) ?
C3 Fe1 C2 C1 . . . . -119.55(17) ?
C4 Fe1 C2 C1 . . . . -82.33(12) ?
C1 C2 C3 C4 . . . . -0.9(2) ?
Fe1 C2 C3 C4 . . . . -59.28(14) ?
C1 C2 C3 Fe1 . . . . 58.40(13) ?
C1 Fe1 C3 C4 . . . . 81.96(12) ?
C5 Fe1 C3 C4 . . . . 37.16(12) ?
C10 Fe1 C3 C4 . . . . -48.7(3) ?
C8 Fe1 C3 C4 . . . . -119.53(14) ?
C9 Fe1 C3 C4 . . . . -78.72(15) ?
C6 Fe1 C3 C4 . . . . 167.84(19) ?
C7 Fe1 C3 C4 . . . . -161.20(13) ?
C2 Fe1 C3 C4 . . . . 119.70(17) ?
C1 Fe1 C3 C2 . . . . -37.74(12) ?
C5 Fe1 C3 C2 . . . . -82.54(13) ?
C10 Fe1 C3 C2 . . . . -168.4(2) ?
C8 Fe1 C3 C2 . . . . 120.76(13) ?
C9 Fe1 C3 C2 . . . . 161.58(13) ?
C6 Fe1 C3 C2 . . . . 48.1(3) ?
C7 Fe1 C3 C2 . . . . 79.10(14) ?
C4 Fe1 C3 C2 . . . . -119.70(17) ?
C2 C3 C4 C5 . . . . 0.9(2) ?
Fe1 C3 C4 C5 . . . . -58.15(14) ?
C2 C3 C4 Fe1 . . . . 59.09(14) ?
C1 Fe1 C4 C3 . . . . -81.66(12) ?
C5 Fe1 C4 C3 . . . . -120.42(17) ?
C10 Fe1 C4 C3 . . . . 162.11(13) ?
C8 Fe1 C4 C3 . . . . 78.29(15) ?
C9 Fe1 C4 C3 . . . . 120.43(14) ?
C6 Fe1 C4 C3 . . . . -164.6(2) ?
C7 Fe1 C4 C3 . . . . 43.8(3) ?
C2 Fe1 C4 C3 . . . . -37.48(12) ?
C1 Fe1 C4 C5 . . . . 38.77(12) ?
C10 Fe1 C4 C5 . . . . -77.46(15) ?
C8 Fe1 C4 C5 . . . . -161.29(13) ?
C9 Fe1 C4 C5 . . . . -119.14(14) ?
C6 Fe1 C4 C5 . . . . -44.2(3) ?
C7 Fe1 C4 C5 . . . . 164.22(19) ?
C2 Fe1 C4 C5 . . . . 82.94(13) ?
C3 Fe1 C4 C5 . . . . 120.42(17) ?
C3 C4 C5 C1 . . . . -0.6(2) ?
Fe1 C4 C5 C1 . . . . -59.30(13) ?
C3 C4 C5 Fe1 . . . . 58.66(14) ?
C2 C1 C5 C4 . . . . 0.1(2) ?
C11 C1 C5 C4 . . . . 176.90(18) ?
Fe1 C1 C5 C4 . . . . 60.16(13) ?
C2 C1 C5 Fe1 . . . . -60.06(13) ?
C11 C1 C5 Fe1 . . . . 116.75(19) ?
C1 Fe1 C5 C4 . . . . -118.39(18) ?
C10 Fe1 C5 C4 . . . . 122.61(14) ?
C8 Fe1 C5 C4 . . . . 45.6(3) ?
C9 Fe1 C5 C4 . . . . 80.06(16) ?
C6 Fe1 C5 C4 . . . . 164.56(13) ?
C7 Fe1 C5 C4 . . . . -160.5(2) ?
C2 Fe1 C5 C4 . . . . -80.45(13) ?
C3 Fe1 C5 C4 . . . . -36.80(13) ?
C10 Fe1 C5 C1 . . . . -119.00(13) ?
C8 Fe1 C5 C1 . . . . 164.0(2) ?
C9 Fe1 C5 C1 . . . . -161.55(12) ?
C6 Fe1 C5 C1 . . . . -77.05(15) ?
C7 Fe1 C5 C1 . . . . -42.1(3) ?
C2 Fe1 C5 C1 . . . . 37.94(11) ?
C3 Fe1 C5 C1 . . . . 81.59(12) ?
C4 Fe1 C5 C1 . . . . 118.39(18) ?
C1 Fe1 C6 C10 . . . . -120.26(13) ?
C5 Fe1 C6 C10 . . . . -77.43(15) ?
C8 Fe1 C6 C10 . . . . 81.40(15) ?
C9 Fe1 C6 C10 . . . . 37.86(14) ?
C7 Fe1 C6 C10 . . . . 119.25(19) ?
C2 Fe1 C6 C10 . . . . -163.09(13) ?
C3 Fe1 C6 C10 . . . . 162.1(2) ?
C4 Fe1 C6 C10 . . . . -43.7(3) ?
C1 Fe1 C6 C7 . . . . 120.49(13) ?
C5 Fe1 C6 C7 . . . . 163.32(12) ?
C10 Fe1 C6 C7 . . . . -119.25(19) ?
C8 Fe1 C6 C7 . . . . -37.85(13) ?
C9 Fe1 C6 C7 . . . . -81.39(15) ?
C2 Fe1 C6 C7 . . . . 77.66(14) ?
C3 Fe1 C6 C7 . . . . 42.9(3) ?
C4 Fe1 C6 C7 . . . . -162.9(2) ?
C10 C6 C7 C8 . . . . 0.2(2) ?
Fe1 C6 C7 C8 . . . . 59.68(15) ?
C10 C6 C7 Fe1 . . . . -59.43(15) ?
C1 Fe1 C7 C8 . . . . 162.93(13) ?
C5 Fe1 C7 C8 . . . . -165.0(2) ?
C10 Fe1 C7 C8 . . . . -81.05(15) ?
C9 Fe1 C7 C8 . . . . -37.23(14) ?
C6 Fe1 C7 C8 . . . . -118.64(19) ?
C2 Fe1 C7 C8 . . . . 121.31(13) ?
C3 Fe1 C7 C8 . . . . 79.52(15) ?
C4 Fe1 C7 C8 . . . . 48.1(3) ?
C1 Fe1 C7 C6 . . . . -78.43(14) ?
C5 Fe1 C7 C6 . . . . -46.3(3) ?
C10 Fe1 C7 C6 . . . . 37.59(14) ?
C8 Fe1 C7 C6 . . . . 118.64(19) ?
C9 Fe1 C7 C6 . . . . 81.40(15) ?
C2 Fe1 C7 C6 . . . . -120.06(13) ?
C3 Fe1 C7 C6 . . . . -161.84(12) ?
C4 Fe1 C7 C6 . . . . 166.74(19) ?
C6 C7 C8 C9 . . . . -0.2(2) ?
Fe1 C7 C8 C9 . . . . 59.46(15) ?
C6 C7 C8 Fe1 . . . . -59.66(14) ?
C1 Fe1 C8 C9 . . . . -163.5(2) ?
C5 Fe1 C8 C9 . . . . 47.6(3) ?
C10 Fe1 C8 C9 . . . . -37.81(14) ?
C6 Fe1 C8 C9 . . . . -81.66(15) ?
C7 Fe1 C8 C9 . . . . -119.66(19) ?
C2 Fe1 C8 C9 . . . . 163.84(13) ?
C3 Fe1 C8 C9 . . . . 122.27(14) ?
C4 Fe1 C8 C9 . . . . 80.83(16) ?
C1 Fe1 C8 C7 . . . . -43.8(3) ?
C5 Fe1 C8 C7 . . . . 167.3(2) ?
C10 Fe1 C8 C7 . . . . 81.84(15) ?
C9 Fe1 C8 C7 . . . . 119.66(19) ?
C6 Fe1 C8 C7 . . . . 38.00(13) ?
C2 Fe1 C8 C7 . . . . -76.50(15) ?
C3 Fe1 C8 C7 . . . . -118.07(14) ?
C4 Fe1 C8 C7 . . . . -159.51(13) ?
C7 C8 C9 C10 . . . . 0.1(2) ?
Fe1 C8 C9 C10 . . . . 59.58(15) ?
C7 C8 C9 Fe1 . . . . -59.49(15) ?
C1 Fe1 C9 C8 . . . . 163.6(2) ?
C5 Fe1 C9 C8 . . . . -160.41(13) ?
C10 Fe1 C9 C8 . . . . 119.03(19) ?
C6 Fe1 C9 C8 . . . . 81.21(14) ?
C7 Fe1 C9 C8 . . . . 37.36(14) ?
C2 Fe1 C9 C8 . . . . -40.9(3) ?
C3 Fe1 C9 C8 . . . . -75.87(16) ?
C4 Fe1 C9 C8 . . . . -117.81(14) ?
C1 Fe1 C9 C10 . . . . 44.6(3) ?
C5 Fe1 C9 C10 . . . . 80.55(15) ?
C8 Fe1 C9 C10 . . . . -119.03(19) ?
C6 Fe1 C9 C10 . . . . -37.82(14) ?
C7 Fe1 C9 C10 . . . . -81.67(14) ?
C2 Fe1 C9 C10 . . . . -159.9(2) ?
C3 Fe1 C9 C10 . . . . 165.10(14) ?
C4 Fe1 C9 C10 . . . . 123.16(14) ?
C7 C6 C10 C9 . . . . -0.2(2) ?
Fe1 C6 C10 C9 . . . . -59.70(15) ?
C7 C6 C10 Fe1 . . . . 59.50(14) ?
C8 C9 C10 C6 . . . . 0.1(2) ?
Fe1 C9 C10 C6 . . . . 59.74(15) ?
C8 C9 C10 Fe1 . . . . -59.67(15) ?
C1 Fe1 C10 C6 . . . . 78.60(15) ?
C5 Fe1 C10 C6 . . . . 122.41(13) ?
C8 Fe1 C10 C6 . . . . -81.30(14) ?
C9 Fe1 C10 C6 . . . . -118.83(19) ?
C7 Fe1 C10 C6 . . . . -37.63(13) ?
C2 Fe1 C10 C6 . . . . 41.8(3) ?
C3 Fe1 C10 C6 . . . . -158.8(2) ?
C4 Fe1 C10 C6 . . . . 164.67(13) ?
C1 Fe1 C10 C9 . . . . -162.57(13) ?
C5 Fe1 C10 C9 . . . . -118.75(14) ?
C8 Fe1 C10 C9 . . . . 37.54(14) ?
C6 Fe1 C10 C9 . . . . 118.83(19) ?
C7 Fe1 C10 C9 . . . . 81.20(15) ?
C2 Fe1 C10 C9 . . . . 160.6(2) ?
C3 Fe1 C10 C9 . . . . -40.0(3) ?
C4 Fe1 C10 C9 . . . . -76.49(16) ?
C2 C1 C11 O1 . . . . -24.3(3) ?
C5 C1 C11 O1 . . . . 159.41(18) ?
Fe1 C1 C11 O1 . . . . -111.61(17) ?
C2 C1 C11 C12 . . . . 154.08(17) ?
C5 C1 C11 C12 . . . . -22.3(3) ?
Fe1 C1 C11 C12 . . . . 66.7(2) ?
O1 C11 C12 C13 . . . . 1.7(3) ?
C1 C11 C12 C13 . . . . -176.47(17) ?
C12 C11 O1 Cu1 . . . . 3.4(2) ?
C1 C11 O1 Cu1 . . . . -178.44(11) ?
C11 C12 C13 O2 . . . . -7.8(3) ?
C11 C12 C13 C14 . . . . 167.41(18) ?
C12 C13 O2 Cu1 . . . . 6.8(3) ?
C14 C13 O2 Cu1 . . . . -168.52(12) ?
O2 C13 C14 F2 . . . . -164.16(17) ?
C12 C13 C14 F2 . . . . 19.8(3) ?
O2 C13 C14 F3 . . . . -42.2(2) ?
C12 C13 C14 F3 . . . . 141.79(18) ?
O2 C13 C14 F1 . . . . 75.17(19) ?
C12 C13 C14 F1 . . . . -100.89(19) ?
C13 O2 Cu1 O1 . . . . -1.56(14) ?
C13 O2 Cu1 P2 . . . . -111.18(13) ?
C13 O2 Cu1 P1 . . . . 103.52(13) ?
C11 O1 Cu1 O2 . . . . -3.09(14) ?
C11 O1 Cu1 P2 . . . . 107.88(14) ?
C11 O1 Cu1 P1 . . . . -113.94(14) ?
O2 Cu1 P1 C27 . . . . 77.72(7) ?
O1 Cu1 P1 C27 . . . . 174.00(7) ?
P2 Cu1 P1 C27 . . . . -59.45(7) ?
O2 Cu1 P1 C15 . . . . -44.16(7) ?
O1 Cu1 P1 C15 . . . . 52.12(7) ?
P2 Cu1 P1 C15 . . . . 178.67(6) ?
O2 Cu1 P1 C21 . . . . -161.62(7) ?
O1 Cu1 P1 C21 . . . . -65.34(7) ?
P2 Cu1 P1 C21 . . . . 61.21(7) ?
C27 P1 C15 C20 . . . . 89.84(17) ?
C21 P1 C15 C20 . . . . -18.67(18) ?
Cu1 P1 C15 C20 . . . . -142.42(14) ?
C27 P1 C15 C16 . . . . -90.27(15) ?
C21 P1 C15 C16 . . . . 161.22(14) ?
Cu1 P1 C15 C16 . . . . 37.46(16) ?
C20 C15 C16 C17 . . . . 0.8(3) ?
P1 C15 C16 C17 . . . . -179.08(15) ?
C15 C16 C17 C18 . . . . 0.8(3) ?
C16 C17 C18 C19 . . . . -1.7(3) ?
C17 C18 C19 C20 . . . . 1.0(3) ?
C18 C19 C20 C15 . . . . 0.6(3) ?
C16 C15 C20 C19 . . . . -1.5(3) ?
P1 C15 C20 C19 . . . . 178.40(14) ?
C27 P1 C21 C26 . . . . 0.86(17) ?
C15 P1 C21 C26 . . . . 109.86(16) ?
Cu1 P1 C21 C26 . . . . -126.12(14) ?
C27 P1 C21 C22 . . . . 178.99(14) ?
C15 P1 C21 C22 . . . . -72.02(15) ?
Cu1 P1 C21 C22 . . . . 52.01(15) ?
C26 C21 C22 C23 . . . . -0.9(3) ?
P1 C21 C22 C23 . . . . -179.06(14) ?
C21 C22 C23 C24 . . . . 1.1(3) ?
C22 C23 C24 C25 . . . . -0.3(3) ?
C23 C24 C25 C26 . . . . -0.7(3) ?
C22 C21 C26 C25 . . . . -0.1(3) ?
P1 C21 C26 C25 . . . . 177.94(15) ?
C24 C25 C26 C21 . . . . 0.9(3) ?
C15 P1 C27 C32 . . . . 171.14(14) ?
C21 P1 C27 C32 . . . . -81.48(15) ?
Cu1 P1 C27 C32 . . . . 44.31(16) ?
C15 P1 C27 C28 . . . . -6.69(17) ?
C21 P1 C27 C28 . . . . 100.69(16) ?
Cu1 P1 C27 C28 . . . . -133.52(14) ?
C32 C27 C28 C29 . . . . -0.4(3) ?
P1 C27 C28 C29 . . . . 177.39(14) ?
C27 C28 C29 C30 . . . . 1.3(3) ?
C28 C29 C30 C31 . . . . -0.7(3) ?
C29 C30 C31 C32 . . . . -0.7(3) ?
C30 C31 C32 C27 . . . . 1.6(3) ?
C28 C27 C32 C31 . . . . -1.0(3) ?
P1 C27 C32 C31 . . . . -178.94(15) ?
O2 Cu1 P2 C39 . . . . -76.44(7) ?
O1 Cu1 P2 C39 . . . . -174.30(7) ?
P1 Cu1 P2 C39 . . . . 60.86(7) ?
O2 Cu1 P2 C45 . . . . 43.76(8) ?
O1 Cu1 P2 C45 . . . . -54.10(7) ?
P1 Cu1 P2 C45 . . . . -178.94(6) ?
O2 Cu1 P2 C33 . . . . 163.39(7) ?
O1 Cu1 P2 C33 . . . . 65.53(7) ?
P1 Cu1 P2 C33 . . . . -59.31(6) ?
C39 P2 C33 C38 . . . . 77.40(16) ?
C45 P2 C33 C38 . . . . -29.54(16) ?
Cu1 P2 C33 C38 . . . . -157.55(13) ?
C39 P2 C33 C34 . . . . -105.59(14) ?
C45 P2 C33 C34 . . . . 147.47(14) ?
Cu1 P2 C33 C34 . . . . 19.46(15) ?
C38 C33 C34 C35 . . . . -1.5(3) ?
P2 C33 C34 C35 . . . . -178.64(14) ?
C33 C34 C35 C36 . . . . 1.3(3) ?
C34 C35 C36 C37 . . . . -0.3(3) ?
C35 C36 C37 C38 . . . . -0.4(3) ?
C36 C37 C38 C33 . . . . 0.2(3) ?
C34 C33 C38 C37 . . . . 0.7(3) ?
P2 C33 C38 C37 . . . . 177.72(14) ?
C45 P2 C39 C40 . . . . 102.87(17) ?
C33 P2 C39 C40 . . . . -3.69(18) ?
Cu1 P2 C39 C40 . . . . -128.84(15) ?
C45 P2 C39 C44 . . . . -79.61(15) ?
C33 P2 C39 C44 . . . . 173.83(14) ?
Cu1 P2 C39 C44 . . . . 48.68(15) ?
C44 C39 C40 C41 . . . . 1.0(3) ?
P2 C39 C40 C41 . . . . 178.47(16) ?
C39 C40 C41 C42 . . . . -0.4(3) ?
C40 C41 C42 C43 . . . . 0.2(3) ?
C41 C42 C43 C44 . . . . -0.6(3) ?
C42 C43 C44 C39 . . . . 1.2(3) ?
C40 C39 C44 C43 . . . . -1.4(3) ?
P2 C39 C44 C43 . . . . -179.08(15) ?
C39 P2 C45 C46 . . . . -19.17(18) ?
C33 P2 C45 C46 . . . . 89.41(17) ?
Cu1 P2 C45 C46 . . . . -144.98(14) ?
C39 P2 C45 C50 . . . . 164.25(14) ?
C33 P2 C45 C50 . . . . -87.17(15) ?
Cu1 P2 C45 C50 . . . . 38.44(16) ?
C50 C45 C46 C47 . . . . 0.3(3) ?
P2 C45 C46 C47 . . . . -176.24(15) ?
C45 C46 C47 C48 . . . . 0.7(3) ?
C46 C47 C48 C49 . . . . -0.9(3) ?
C47 C48 C49 C50 . . . . 0.2(3) ?
C48 C49 C50 C45 . . . . 0.8(3) ?
C46 C45 C50 C49 . . . . -1.0(3) ?
P2 C45 C50 C49 . . . . 175.78(15) ?
